data_1537459
loop_
_publ_author_name
'Jahanbagloo, I.C.'
'Zoltai, T.'

_publ_section_title
;
 The crystal structure of a hexagonal Al-serpentine
;
_journal_name_full 'American Mineralogist'
_journal_page_first 14
_journal_page_last 24
_journal_volume 53
_journal_year 1968
_chemical_formula_sum 'Al1.27 Fe0.1 H4.4 Mg2 O9 Si1.4'
_chemical_name_systematic 'Mg2 Fe.1 Al1.27 Si1.4 O4.6 (O H)4.4'
_space_group_IT_number 157
_symmetry_space_group_name_Hall 'P 3 -2'
_symmetry_space_group_name_H-M 'P 3 1 m'
_cell_angle_alpha 90
_cell_angle_beta 90
_cell_angle_gamma 120
_cell_formula_units_Z 1
_cell_length_a 5.295
_cell_length_b 5.295
_cell_length_c 63.99
_cell_volume 1553.727
_citation_journal_id_ASTM AMMIAY
_cod_data_source_file Jahanbagloo_AMMIAY_1968_33.cif
_cod_data_source_block H4.4Al1.27Fe0.1Mg2O9Si1.4
_cod_original_formula_sum 'H4.4 Al1.27 Fe0.1 Mg2 O9 Si1.4'
_cod_database_code 1537459

loop_
_symmetry_equiv_pos_as_xyz
x,y,z
-y,x-y,z
-x+y,-x,z
y,x,z
-x,-x+y,z
x-y,-y,z

loop_
_atom_site_label
_atom_site_type_symbol
_atom_site_fract_x
_atom_site_fract_y
_atom_site_fract_z
_atom_site_occupancy
_atom_site_U_iso_or_equiv
Si1 Si+4 0.3333 0.6667 0.009 0.7 0.0
O2 O-2 0.3333 0.6667 0.0353 1 0.0
O3 O-2 0 0 0.0353 1 0.0
O1 O-2 0.46 0 0 1 0.0
Al2 Al+3 0.3333 0.6667 0.009 0.3 0.0
Fe1 Fe+2 0.6667 0 0.0513 0.0333 0.0
Al1 Al+3 0.6667 0 0.0513 0.22 0.0
O4 O-2 0.3333 0 0.067 1 0.0
Mg1 Mg+2 0.6667 0 0.0513 0.6667 0.0
